data_7059225
loop_
_publ_author_name
'Custodio, Jean M. F.'
'Moura, Andrea F.'
'de Moraes, Manoel O.'
'Perez, Caridad N.'
'Napolitano, Hamilton B.'

_publ_section_title
;
 On the in silico and in vitro anticancer activity of sulfonamide
 chalcones: potential JNKK3 inhibitors
;
_journal_issue 8
_journal_name_full 'New Journal of Chemistry'
_journal_page_first 3294
_journal_page_last 3309
_journal_paper_doi 10.1039/C9NJ05612B
_journal_volume 44
_journal_year 2020
_chemical_formula_moiety 'C21 H16 Cl N O3 S'
_chemical_formula_sum 'C21 H16 Cl N O3 S'
_chemical_formula_weight 397.86
_space_group_crystal_system triclinic
_space_group_IT_number 2
_space_group_name_Hall '-P 1'
_space_group_name_H-M_alt 'P -1'
_atom_sites_solution_hydrogens mixed
_atom_sites_solution_primary direct
_audit_creation_date 2018-02-14
_audit_creation_method
;
Olex2 1.2
(compiled 2017.08.10 svn.r3458 for OlexSys, GUI svn.r5381)
;
_audit_update_record
;
2019-08-24 deposited with the CCDC.	2020-01-21 downloaded from the CCDC.
;
_cell_angle_alpha 73.231(2)
_cell_angle_beta 85.049(2)
_cell_angle_gamma 69.892(2)
_cell_formula_units_Z 2
_cell_length_a 8.4130(4)
_cell_length_b 9.8066(5)
_cell_length_c 13.1211(7)
_cell_measurement_reflns_used 9990
_cell_measurement_temperature 296(2)
_cell_measurement_theta_max 25.35
_cell_measurement_theta_min 2.30
_cell_volume 973.22(9)
_computing_molecular_graphics 'Olex2 (Dolomanov et al., 2009)'
_computing_publication_material 'Olex2 (Dolomanov et al., 2009)'
_computing_structure_refinement 'ShelXL (Sheldrick, 2015)'
_computing_structure_solution 'ShelXS (Sheldrick, 2008)'
_diffrn_ambient_temperature 296.15
_diffrn_measured_fraction_theta_full 1.000
_diffrn_measured_fraction_theta_max 0.999
_diffrn_measurement_device_type 'Bruker APEX-II CCD'
_diffrn_measurement_method '\f and \w scans'
_diffrn_radiation_type MoK\a
_diffrn_radiation_wavelength 0.71073
_diffrn_reflns_av_R_equivalents 0.0500
_diffrn_reflns_av_unetI/netI 0.0278
_diffrn_reflns_Laue_measured_fraction_full 1.000
_diffrn_reflns_Laue_measured_fraction_max 0.999
_diffrn_reflns_limit_h_max 10
_diffrn_reflns_limit_h_min -10
_diffrn_reflns_limit_k_max 12
_diffrn_reflns_limit_k_min -12
_diffrn_reflns_limit_l_max 16
_diffrn_reflns_limit_l_min -16
_diffrn_reflns_number 37156
_diffrn_reflns_point_group_measured_fraction_full 1.000
_diffrn_reflns_point_group_measured_fraction_max 0.999
_diffrn_reflns_theta_full 25.242
_diffrn_reflns_theta_max 26.420
_diffrn_reflns_theta_min 1.621
_diffrn_standards_number 0
_exptl_absorpt_coefficient_mu 0.324
_exptl_absorpt_correction_T_max 0.7454
_exptl_absorpt_correction_T_min 0.6218
_exptl_absorpt_correction_type multi-scan
_exptl_absorpt_process_details
;
SADABS-2014/5 (Bruker,2014/5) was used for absorption correction.
wR2(int) was 0.1499 before and 0.0735 after correction.
The Ratio of minimum to maximum transmission is 0.8342.
The \l/2 correction factor is 0.00150.
;
_exptl_crystal_colour 'clear light yellow'
_exptl_crystal_colour_lustre clear
_exptl_crystal_colour_modifier light
_exptl_crystal_colour_primary yellow
_exptl_crystal_density_diffrn 1.358
_exptl_crystal_description prism
_exptl_crystal_F_000 412
_exptl_crystal_size_max 0.482
_exptl_crystal_size_mid 0.401
_exptl_crystal_size_min 0.283
_refine_diff_density_max 0.303
_refine_diff_density_min -0.263
_refine_diff_density_rms 0.032
_refine_ls_extinction_method none
_refine_ls_goodness_of_fit_ref 1.022
_refine_ls_hydrogen_treatment mixed
_refine_ls_matrix_type full
_refine_ls_number_parameters 248
_refine_ls_number_reflns 4007
_refine_ls_number_restraints 0
_refine_ls_restrained_S_all 1.022
_refine_ls_R_factor_all 0.0646
_refine_ls_R_factor_gt 0.0444
_refine_ls_shift/su_max 0.000
_refine_ls_shift/su_mean 0.000
_refine_ls_structure_factor_coef Fsqd
_refine_ls_weighting_details 'w=1/[\s^2^(Fo^2^)+(0.0470P)^2^+0.3270P] where P=(Fo^2^+2Fc^2^)/3'
_refine_ls_weighting_scheme calc
_refine_ls_wR_factor_gt 0.1089
_refine_ls_wR_factor_ref 0.1211
_reflns_Friedel_coverage 0.000
_reflns_number_gt 2917
_reflns_number_total 4007
_reflns_threshold_expression 'I > 2\s(I)'
_cod_data_source_file c9nj05612b2.cif
_cod_data_source_block mo_g27_0m
_cod_depositor_comments
;Adding full bibliography for 7059220--7059228.cif.

 Adding full bibliography for 7059220--7059228.cif.
;
_cod_database_code 7059225
_shelx_shelxl_version_number 2017/1
_shelx_space_group_comment
;
The symmetry employed for this shelxl refinement is uniquely defined
by the following loop, which should always be used as a source of
symmetry information in preference to the above space-group names.
They are only intended as comments.
;
_shelx_estimated_absorpt_t_max 0.914
_shelx_estimated_absorpt_t_min 0.859
_olex2_refinement_description
;
1. Fixed Uiso
 At 1.2 times of:
  All C(H) groups
2.a Aromatic/amide H refined with riding coordinates:
 C8(H8), C5(H5), C2(H2), C4(H4), C11(H11), C9(H9), C3(H3), C15(H15), C21(H21),
 C12(H12), C14(H14), C20(H20), C17(H17), C18(H18), C19(H19)
;
_olex2_submission_special_instructions 'No special instructions were received'

loop_
_space_group_symop_operation_xyz
'x, y, z'
'-x, -y, -z'

loop_
_atom_site_label
_atom_site_type_symbol
_atom_site_fract_x
_atom_site_fract_y
_atom_site_fract_z
_atom_site_U_iso_or_equiv
_atom_site_adp_type
_atom_site_occupancy
_atom_site_site_symmetry_order
_atom_site_calc_flag
_atom_site_refinement_flags_posn
S1 S 0.50039(6) 0.30188(7) 0.81956(4) 0.0660(2) Uani 1 1 d .
Cl1 Cl 1.82444(11) 0.12271(12) 0.29998(9) 0.1336(4) Uani 1 1 d .
C1 C 0.7363(2) 0.4403(2) 0.77496(15) 0.0543(5) Uani 1 1 d .
O1 O 0.8254(2) 0.3237(2) 0.59161(13) 0.0875(6) Uani 1 1 d .
C10 C 1.3163(3) 0.2264(2) 0.45813(15) 0.0574(5) Uani 1 1 d .
O3 O 0.40215(19) 0.3898(2) 0.88708(14) 0.0841(5) Uani 1 1 d .
C6 C 0.8905(2) 0.4259(2) 0.71966(15) 0.0519(5) Uani 1 1 d .
C16 C 0.6453(2) 0.1374(2) 0.89964(16) 0.0546(5) Uani 1 1 d .
C8 C 1.1043(3) 0.3216(3) 0.58714(16) 0.0622(5) Uani 1 1 d .
H8 H 1.183983 0.345506 0.617054 0.075 Uiso 1 1 calc R
C7 C 0.9321(3) 0.3552(3) 0.63013(16) 0.0601(5) Uani 1 1 d .
N1 N 0.6140(2) 0.3931(2) 0.74106(15) 0.0659(5) Uani 1 1 d .
C5 C 1.0039(3) 0.4815(2) 0.75233(17) 0.0591(5) Uani 1 1 d .
H5 H 1.104973 0.475845 0.716074 0.071 Uiso 1 1 calc R
O2 O 0.4177(2) 0.2592(2) 0.74903(13) 0.0933(6) Uani 1 1 d .
C2 C 0.7051(3) 0.5035(3) 0.85954(18) 0.0664(6) Uani 1 1 d .
H2 H 0.603992 0.511726 0.896146 0.080 Uiso 1 1 calc R
C4 C 0.9712(3) 0.5439(3) 0.83582(19) 0.0672(6) Uani 1 1 d .
H4 H 1.049354 0.579327 0.856090 0.081 Uiso 1 1 calc R
C11 C 1.4423(3) 0.2740(3) 0.48221(18) 0.0703(6) Uani 1 1 d .
H11 H 1.421599 0.327905 0.532581 0.084 Uiso 1 1 calc R
C9 C 1.1506(3) 0.2590(2) 0.50795(16) 0.0614(5) Uani 1 1 d .
H9 H 1.069486 0.233131 0.481217 0.074 Uiso 1 1 calc R
C3 C 0.8213(3) 0.5539(3) 0.88975(19) 0.0708(6) Uani 1 1 d .
H3 H 0.799051 0.595170 0.947101 0.085 Uiso 1 1 calc R
C15 C 1.3517(3) 0.1460(3) 0.38271(18) 0.0715(6) Uani 1 1 d .
H15 H 1.269505 0.112988 0.364793 0.086 Uiso 1 1 calc R
C21 C 0.6455(3) 0.1090(3) 1.00815(18) 0.0710(6) Uani 1 1 d .
H21 H 0.570994 0.178302 1.040615 0.085 Uiso 1 1 calc R
C13 C 1.6274(3) 0.1633(3) 0.3600(2) 0.0774(7) Uani 1 1 d .
C12 C 1.5969(3) 0.2435(3) 0.4335(2) 0.0754(6) Uani 1 1 d .
H12 H 1.679568 0.276995 0.450240 0.091 Uiso 1 1 calc R
C14 C 1.5069(4) 0.1144(3) 0.3339(2) 0.0849(7) Uani 1 1 d .
H14 H 1.529254 0.060205 0.283650 0.102 Uiso 1 1 calc R
C20 C 0.7580(4) -0.0243(3) 1.0690(2) 0.0907(8) Uani 1 1 d .
H20 H 0.756828 -0.045610 1.142791 0.109 Uiso 1 1 calc R
C17 C 0.7590(4) 0.0352(3) 0.8525(2) 0.0851(8) Uani 1 1 d .
H17 H 0.760231 0.054031 0.778884 0.102 Uiso 1 1 calc R
C18 C 0.8709(4) -0.0953(3) 0.9154(3) 0.1064(10) Uani 1 1 d .
H18 H 0.948255 -0.164456 0.883983 0.128 Uiso 1 1 calc R
C19 C 0.8688(4) -0.1230(3) 1.0224(3) 0.0988(9) Uani 1 1 d .
H19 H 0.944793 -0.211254 1.064171 0.119 Uiso 1 1 calc R
H1 H 0.645(3) 0.359(3) 0.6896(19) 0.070(8) Uiso 1 1 d .

loop_
_atom_site_aniso_label
_atom_site_aniso_U_11
_atom_site_aniso_U_22
_atom_site_aniso_U_33
_atom_site_aniso_U_23
_atom_site_aniso_U_13
_atom_site_aniso_U_12
S1 0.0409(3) 0.0983(4) 0.0610(3) -0.0196(3) 0.0053(2) -0.0291(3)
Cl1 0.1012(6) 0.1647(9) 0.1629(9) -0.0885(7) 0.0708(6) -0.0598(6)
C1 0.0470(10) 0.0586(11) 0.0491(11) -0.0035(9) -0.0033(8) -0.0158(9)
O1 0.0663(10) 0.1494(17) 0.0767(11) -0.0560(11) 0.0100(8) -0.0548(11)
C10 0.0593(12) 0.0648(12) 0.0458(10) -0.0131(9) -0.0006(9) -0.0193(10)
O3 0.0488(8) 0.1015(12) 0.0932(12) -0.0317(10) 0.0236(8) -0.0158(8)
C6 0.0453(10) 0.0601(11) 0.0458(10) -0.0086(9) -0.0032(8) -0.0161(9)
C16 0.0503(11) 0.0702(13) 0.0575(11) -0.0253(10) 0.0112(9) -0.0339(10)
C8 0.0537(12) 0.0844(15) 0.0538(12) -0.0228(11) -0.0004(9) -0.0260(11)
C7 0.0550(12) 0.0779(14) 0.0496(11) -0.0142(10) -0.0021(9) -0.0271(11)
N1 0.0520(10) 0.0939(14) 0.0518(11) -0.0126(10) 0.0013(8) -0.0307(10)
C5 0.0508(11) 0.0665(13) 0.0613(12) -0.0197(10) 0.0037(9) -0.0204(10)
O2 0.0637(10) 0.1611(18) 0.0744(11) -0.0285(11) -0.0041(8) -0.0635(11)
C2 0.0581(12) 0.0728(14) 0.0663(13) -0.0218(11) 0.0130(10) -0.0201(11)
C4 0.0614(13) 0.0688(14) 0.0793(15) -0.0311(12) 0.0023(11) -0.0231(11)
C11 0.0709(14) 0.0888(16) 0.0617(13) -0.0322(12) 0.0083(11) -0.0319(13)
C9 0.0589(12) 0.0744(14) 0.0537(12) -0.0182(10) -0.0024(10) -0.0249(11)
C3 0.0727(15) 0.0718(14) 0.0722(14) -0.0323(12) 0.0096(12) -0.0214(12)
C15 0.0735(15) 0.0839(16) 0.0661(14) -0.0307(12) 0.0033(12) -0.0298(13)
C21 0.0742(15) 0.0836(16) 0.0611(13) -0.0264(12) 0.0086(12) -0.0301(13)
C13 0.0742(16) 0.0823(16) 0.0753(15) -0.0260(13) 0.0222(13) -0.0273(13)
C12 0.0669(14) 0.0944(17) 0.0750(15) -0.0300(14) 0.0108(12) -0.0361(13)
C14 0.0906(19) 0.0952(19) 0.0794(17) -0.0461(15) 0.0212(14) -0.0306(15)
C20 0.103(2) 0.097(2) 0.0708(16) -0.0069(15) -0.0039(16) -0.0438(18)
C17 0.105(2) 0.0830(18) 0.0796(17) -0.0397(15) 0.0286(15) -0.0393(16)
C18 0.114(2) 0.0608(17) 0.140(3) -0.0378(18) 0.037(2) -0.0230(17)
C19 0.096(2) 0.0657(17) 0.123(3) -0.0040(17) 0.0065(19) -0.0320(16)

loop_
_atom_type_symbol
_atom_type_description
_atom_type_scat_dispersion_real
_atom_type_scat_dispersion_imag
_atom_type_scat_source
C C 0.0033 0.0016 'International Tables Vol C Tables 4.2.6.8 and 6.1.1.4'
H H 0.0000 0.0000 'International Tables Vol C Tables 4.2.6.8 and 6.1.1.4'
Cl Cl 0.1484 0.1585 'International Tables Vol C Tables 4.2.6.8 and 6.1.1.4'
N N 0.0061 0.0033 'International Tables Vol C Tables 4.2.6.8 and 6.1.1.4'
O O 0.0106 0.0060 'International Tables Vol C Tables 4.2.6.8 and 6.1.1.4'
S S 0.1246 0.1234 'International Tables Vol C Tables 4.2.6.8 and 6.1.1.4'

loop_
_geom_angle_atom_site_label_1
_geom_angle_atom_site_label_2
_geom_angle_atom_site_label_3
_geom_angle
O3 S1 C16 108.15(10)
O3 S1 N1 109.68(12)
O3 S1 O2 119.86(11)
N1 S1 C16 105.92(9)
O2 S1 C16 108.36(11)
O2 S1 N1 104.04(10)
N1 C1 C6 119.15(19)
C2 C1 C6 119.98(19)
C2 C1 N1 120.85(19)
C11 C10 C9 122.56(19)
C11 C10 C15 117.6(2)
C15 C10 C9 119.8(2)
C1 C6 C7 122.07(18)
C5 C6 C1 117.19(18)
C5 C6 C7 120.75(18)
C21 C16 S1 120.83(17)
C21 C16 C17 119.7(2)
C17 C16 S1 119.43(18)
C9 C8 C7 122.8(2)
O1 C7 C6 121.31(19)
O1 C7 C8 119.3(2)
C8 C7 C6 119.34(18)
C1 N1 S1 125.26(15)
C4 C5 C6 122.1(2)
C3 C2 C1 120.7(2)
C5 C4 C3 119.5(2)
C12 C11 C10 121.6(2)
C8 C9 C10 126.5(2)
C2 C3 C4 120.5(2)
C14 C15 C10 121.1(2)
C16 C21 C20 119.2(2)
C12 C13 Cl1 118.8(2)
C14 C13 Cl1 120.0(2)
C14 C13 C12 121.2(2)
C13 C12 C11 119.0(2)
C13 C14 C15 119.5(2)
C19 C20 C21 120.6(3)
C16 C17 C18 119.5(3)
C19 C18 C17 120.3(3)
C20 C19 C18 120.6(3)

loop_
_geom_bond_atom_site_label_1
_geom_bond_atom_site_label_2
_geom_bond_distance
S1 O3 1.4265(17)
S1 C16 1.756(2)
S1 N1 1.6314(19)
S1 O2 1.4320(17)
Cl1 C13 1.741(2)
C1 C6 1.414(3)
C1 N1 1.413(3)
C1 C2 1.385(3)
O1 C7 1.231(2)
C10 C11 1.387(3)
C10 C9 1.460(3)
C10 C15 1.388(3)
C6 C7 1.489(3)
C6 C5 1.398(3)
C16 C21 1.370(3)
C16 C17 1.378(3)
C8 C7 1.471(3)
C8 C9 1.320(3)
C5 C4 1.367(3)
C2 C3 1.367(3)
C4 C3 1.379(3)
C11 C12 1.374(3)
C15 C14 1.379(3)
C21 C20 1.385(4)
C13 C12 1.368(3)
C13 C14 1.365(4)
C20 C19 1.342(4)
C17 C18 1.378(4)
C18 C19 1.351(5)
